data_4302580
loop_
_publ_author_name
'Partha Basu'
'Victor N. Nemykin'
'Raghvendra S. Sengar'

_publ_contact_author_address
;                                                                               
Department of Chemistry and Biochemistry
Duquesne University
Pittsburgh, PA 15282
;
_publ_contact_author_email basu@duq.edu
_publ_contact_author_fax '1412 396 5683'
_publ_contact_author_name 'Partha Basu'
_publ_contact_author_phone '1412 396 6345'
_publ_section_title
;
Substituent Effect on Oxygen Atom Transfer Reactivity from Oxomolybdenum
Centers: Synthesis, Structure, Electrochemistry, and Mechanism
;
_journal_name_full 'Inorganic Chemistry'
_journal_page_first 6303
_journal_page_last 6313
_journal_paper_doi 10.1021/ic900579s
_journal_volume 48
_journal_year 2009
_chemical_formula_moiety 'C32 H43 B1 F3 Mo1 N6 O2 P1 S1'
_chemical_formula_sum 'C32 H43 B F3 Mo N6 O2 P S'
_chemical_formula_weight 770.52
_space_group_IT_number 15
_symmetry_cell_setting monoclinic
_symmetry_space_group_name_Hall '-C 2yc'
_symmetry_space_group_name_H-M 'C 1 2/c 1'
_atom_sites_solution_hydrogens geom
_atom_sites_solution_primary direct
_audit_creation_date 09-01-25
_audit_creation_method CRYSTALS_ver_12.85
_audit_update_record
;
2009-02-25 # Formatted by publCIF
;
_cell_angle_alpha 90
_cell_angle_beta 118.046(18)
_cell_angle_gamma 90
_cell_formula_units_Z 8
_cell_length_a 28.649(8)
_cell_length_b 11.032(6)
_cell_length_c 26.998(7)
_cell_measurement_reflns_used 25
_cell_measurement_temperature 298
_cell_measurement_theta_max 18
_cell_measurement_theta_min 15
_cell_volume 7531(5)
_computing_cell_refinement 'USER DEFINED CELL REFINEMENT'
_computing_data_collection 'USER DEFINED DATA COLLECTION'
_computing_data_reduction 'USER DEFINED DATA REDUCTION'
_computing_molecular_graphics 'CAMERON (Watkin et al., 1996)'
_computing_publication_material 'CRYSTALS (Betteridge et al., 2003)'
_computing_structure_refinement 'CRYSTALS (Betteridge et al., 2003)'
_computing_structure_solution 'SHELXS 86 (Sheldrick, 1986)'
_diffrn_ambient_temperature 298
_diffrn_measured_fraction_theta_full 0.983
_diffrn_measured_fraction_theta_max 0.895
_diffrn_measurement_device Unknown
_diffrn_measurement_device_type Serial
_diffrn_measurement_method \w/2\q
_diffrn_radiation_monochromator graphite
_diffrn_radiation_type 'Mo K\a'
_diffrn_radiation_wavelength 0.71073
_diffrn_reflns_av_R_equivalents 0.051
_diffrn_reflns_limit_h_max 37
_diffrn_reflns_limit_h_min 0
_diffrn_reflns_limit_k_max 13
_diffrn_reflns_limit_k_min -13
_diffrn_reflns_limit_l_max 30
_diffrn_reflns_limit_l_min -35
_diffrn_reflns_number 8193
_diffrn_reflns_theta_full 25.026
_diffrn_reflns_theta_max 27.501
_diffrn_reflns_theta_min 2.835
_diffrn_standards_decay_% 12.00
_diffrn_standards_interval_count 150
_diffrn_standards_number 3
_exptl_absorpt_coefficient_mu 0.497
_exptl_absorpt_correction_T_max 0.88
_exptl_absorpt_correction_T_min 0.72
_exptl_absorpt_correction_type psi-scan
_exptl_absorpt_process_details '(North et al., 1968)'
_exptl_crystal_colour green
_exptl_crystal_density_diffrn 1.359
_exptl_crystal_density_method 'not measured'
_exptl_crystal_description plate
_exptl_crystal_F_000 3184
_exptl_crystal_size_max 0.50
_exptl_crystal_size_mid 0.35
_exptl_crystal_size_min 0.25
_refine_diff_density_max 1.01
_refine_diff_density_min -1.11
_refine_ls_extinction_method None
_refine_ls_goodness_of_fit_ref 0.8661
_refine_ls_hydrogen_treatment constr
_refine_ls_matrix_type full
_refine_ls_number_parameters 385
_refine_ls_number_reflns 5895
_refine_ls_number_restraints 34
_refine_ls_R_factor_all 0.0870
_refine_ls_R_factor_gt 0.0670
_refine_ls_shift/su_max 0.001472
_refine_ls_structure_factor_coef Fsqd
_refine_ls_weighting_details
;
 Method, part 1, Chebychev polynomial, (Watkin, 1994, Prince, 1982) 
 [weight] = 1.0/[A~0~*T~0~(x)+A~1~*T~1~(x) ... +A~n-1~]*T~n-1~(x)] 
 where A~i~ are the Chebychev coefficients listed below and x= Fcalc/Fmax 
 Method = Robust Weighting (Prince, 1982) 
 W = [weight] * [1-(deltaF/6*sigmaF)^2^]^2^ 
 A~i~ are: 
 372. 602. 374. 154. 34.7 
;
_refine_ls_weighting_scheme calc
_refine_ls_wR_factor_all 0.1783
_refine_ls_wR_factor_gt 0.1651
_refine_ls_wR_factor_ref 0.1648
_reflns_limit_h_max 32
_reflns_limit_h_min -37
_reflns_limit_k_max 13
_reflns_limit_k_min 0
_reflns_limit_l_max 34
_reflns_limit_l_min 0
_reflns_number_gt 5992
_reflns_number_total 7739
_reflns_threshold_expression I>2.0\s(I)
_oxford_diffrn_Wilson_B_factor 0.00
_oxford_diffrn_Wilson_scale 0.00
_oxford_refine_ls_r_factor_ref 0.0663
_oxford_refine_ls_scale 0.4093(7)
_oxford_reflns_number_all 7714
_oxford_reflns_threshold_expression_ref I>3.0\s(I)
_cod_data_source_file ic900579s_si_001_8.cif
_cod_data_source_block Tp*MoO2(S-p-CF3C6H4)(OPMe3)
_cod_depositor_comments
;
The following automatic conversions were performed:
'_symmetry_cell_setting' value 'Monoclinic' changed to 'monoclinic'
according to '/home/saulius/struct/CIF-dictionaries/cif_core.dic'
dictionary named 'cif_core.dic' version 2.4.1 from 2010-06-29.

Automatic conversion script
Id: cif_fix_enum 1527 2010-12-29 10:47:43Z saulius 
;
_cod_original_sg_symbol_Hall '-C 2yc '
_cod_original_sg_symbol_H-M 'C 1 2/c 1 '
_cod_original_formula_sum 'C32 H43 B1 F3 Mo1 N6 O2 P1 S1'
_cod_database_code 4302580

loop_
_symmetry_equiv_pos_as_xyz
x,y,z
-x,-y,-z
x+1/2,y+1/2,z
-x+1/2,-y+1/2,-z
-x,y,-z+1/2
x,-y,z+1/2
-x+1/2,y+1/2,-z+1/2
x+1/2,-y+1/2,z+1/2

loop_
_atom_site_label
_atom_site_type_symbol
_atom_site_fract_x
_atom_site_fract_y
_atom_site_fract_z
_atom_site_U_iso_or_equiv
_atom_site_occupancy
_atom_site_adp_type
_atom_site_refinement_flags_posn
_atom_site_refinement_flags_adp
_atom_site_refinement_flags_occupancy
_atom_site_disorder_assembly
_atom_site_disorder_group
_oxford_atom_site_special_shape
_atom_site_attached_hydrogens
C1 C 0.5388(3) 0.0914(13) 0.6769(6) 0.3709 1.0000 Uani D . . . . . .
C2 C 0.5543(3) 0.1946(13) 0.6585(8) 0.3709 1.0000 Uani D . . . . . .
C3 C 0.5455(4) 0.2019(15) 0.6058(8) 0.3709 1.0000 Uani D . . . . . .
C4 C 0.5212(4) 0.1105(19) 0.5699(6) 0.3709 1.0000 Uani D . . . . . .
C5 C 0.5060(4) 0.0054(16) 0.5887(8) 0.3709 1.0000 Uani D . . . . . .
C6 C 0.5152(4) -0.0024(13) 0.6408(9) 0.3709 1.0000 Uani D . . . . . .
C7 C 0.5457(5) 0.086(2) 0.7276(8) 0.3709 1.0000 Uani D . . . . . .
F2 F 0.0532(7) -0.0477(9) 0.0451(4) 0.1635 0.5221 Uani D . . . . . .
F3 F 0.0130(4) -0.1892(13) 0.0532(4) 0.1635 0.5221 Uani D . . . . . .
F1 F 0.0966(4) -0.2081(12) 0.0836(3) 0.1635 0.5221 Uani D . . . . . .
F6 F 0.0086(4) -0.1164(14) 0.0406(4) 0.1635 0.4779 Uani D . . . . . .
F4 F 0.0703(6) -0.2485(9) 0.0812(3) 0.1635 0.4779 Uani D . . . . . .
F5 F 0.0893(6) -0.0847(12) 0.0632(4) 0.1635 0.4779 Uani D . . . . . .
Mo1 Mo 0.168404(16) -0.01154(4) 0.386341(17) 0.0452 1.0000 Uani . . . . . . .
S1 S 0.09778(5) 0.08007(13) 0.30394(5) 0.0528 1.0000 Uani . . . . . . .
P1 P 0.13806(6) 0.23499(15) 0.43934(7) 0.0626 1.0000 Uani . . . . . . .
O1 O 0.13495(16) -0.0912(4) 0.41171(16) 0.0602 1.0000 Uani . . . . . . .
O2 O 0.17548(16) 0.1584(4) 0.42934(16) 0.0614 1.0000 Uani . . . . . . .
N32 N 0.28395(17) -0.1150(4) 0.44650(18) 0.0559 1.0000 Uani . . . . . . .
N11 N 0.22958(16) 0.0788(4) 0.36014(18) 0.0508 1.0000 Uani . . . . . . .
N21 N 0.17798(17) -0.1660(4) 0.34326(17) 0.0501 1.0000 Uani . . . . . . .
N31 N 0.24544(17) -0.0639(4) 0.45649(16) 0.0515 1.0000 Uani . . . . . . .
C13 C 0.2348(2) 0.1848(5) 0.3400(2) 0.0586 1.0000 Uani . . . . . . .
N12 N 0.26893(17) 0.0065(4) 0.36221(19) 0.0573 1.0000 Uani . . . . . . .
C32 C 0.3102(2) -0.1308(6) 0.5364(2) 0.0657 1.0000 Uani . . . . . . .
C25 C 0.2684(3) -0.3655(8) 0.3218(4) 0.0979 1.0000 Uani . . . . . . .
C22 C 0.1712(3) -0.3424(6) 0.3007(3) 0.0757 1.0000 Uani . . . . . . .
C47 C 0.0589(5) -0.1347(11) 0.0832(4) 0.1241 1.0000 Uani . . . . . . .
C52 C 0.1110(3) 0.3564(7) 0.3903(3) 0.0887 1.0000 Uani . . . . . . .
C12 C 0.2777(3) 0.1813(7) 0.3289(3) 0.0749 1.0000 Uani . . . . . . .
C31 C 0.3238(2) -0.1551(6) 0.4949(2) 0.0632 1.0000 Uani . . . . . . .
N22 N 0.22658(18) -0.1978(4) 0.34981(19) 0.0572 1.0000 Uani . . . . . . .
C41 C 0.0881(2) 0.0122(5) 0.2405(2) 0.0501 1.0000 Uani . . . . . . .
C42 C 0.0361(2) -0.0134(6) 0.1989(2) 0.0634 1.0000 Uani . . . . . . .
C44 C 0.0681(3) -0.0851(6) 0.1373(3) 0.0808 1.0000 Uani . . . . . . .
C24 C 0.0879(2) -0.2547(6) 0.3019(3) 0.0745 1.0000 Uani . . . . . . .
C46 C 0.1291(2) -0.0133(6) 0.2282(2) 0.0614 1.0000 Uani . . . . . . .
C21 C 0.2228(3) -0.3058(6) 0.3233(3) 0.0706 1.0000 Uani . . . . . . .
C35 C 0.3726(2) -0.2096(8) 0.4991(3) 0.0852 1.0000 Uani . . . . . . .
C33 C 0.2616(2) -0.0756(5) 0.5114(2) 0.0590 1.0000 Uani . . . . . . .
C43 C 0.0263(3) -0.0619(6) 0.1479(3) 0.0751 1.0000 Uani . . . . . . .
C23 C 0.1442(2) -0.2545(5) 0.3137(2) 0.0590 1.0000 Uani . . . . . . .
C45 C 0.1194(3) -0.0615(7) 0.1775(3) 0.0720 1.0000 Uani . . . . . . .
C15 C 0.3455(3) 0.0145(9) 0.3417(5) 0.1128 1.0000 Uani . . . . . . .
C11 C 0.2984(2) 0.0680(7) 0.3432(3) 0.0724 1.0000 Uani . . . . . . .
C34 C 0.2299(3) -0.0322(7) 0.5379(3) 0.0750 1.0000 Uani . . . . . . .
C14 C 0.1989(3) 0.2907(6) 0.3308(3) 0.0779 1.0000 Uani . . . . . . .
B1 B 0.2758(2) -0.1211(6) 0.3860(3) 0.0574 1.0000 Uani . . . . . . .
C51 C 0.1718(3) 0.3036(7) 0.5074(3) 0.0907 1.0000 Uani . . . . . . .
C50 C 0.0842(3) 0.1502(8) 0.4374(4) 0.0965 1.0000 Uani . . . . . . .
H21 H 0.5707 0.2584 0.6881 0.3492 1.0000 Uiso R . . . . . .
H31 H 0.5580 0.2797 0.5970 0.3492 1.0000 Uiso R . . . . . .
H41 H 0.5156 0.1262 0.5310 0.3492 1.0000 Uiso R . . . . . .
H51 H 0.4894 -0.0582 0.5590 0.3492 1.0000 Uiso R . . . . . .
H61 H 0.5038 -0.0813 0.6500 0.3492 1.0000 Uiso R . . . . . .
H251 H 0.3314 -0.1508 0.5771 0.0711 1.0000 Uiso R . . . . . .
H271 H 0.1557 -0.4181 0.2786 0.0871 1.0000 Uiso R . . . . . .
H291 H 0.0862 0.4049 0.3989 0.1057 1.0000 Uiso R . . . . . .
H292 H 0.1402 0.4099 0.3927 0.1057 1.0000 Uiso R . . . . . .
H293 H 0.0914 0.3221 0.3516 0.1057 1.0000 Uiso R . . . . . .
H301 H 0.2902 0.2481 0.3131 0.0903 1.0000 Uiso R . . . . . .
H341 H 0.0059 0.0057 0.2064 0.0727 1.0000 Uiso R . . . . . .
H361 H 0.0696 -0.3279 0.2792 0.0837 1.0000 Uiso R . . . . . .
H362 H 0.0864 -0.2564 0.3382 0.0837 1.0000 Uiso R . . . . . .
H363 H 0.0699 -0.1799 0.2805 0.0837 1.0000 Uiso R . . . . . .
H371 H 0.1662 0.0054 0.2569 0.0756 1.0000 Uiso R . . . . . .
H411 H -0.0106 -0.0820 0.1190 0.0834 1.0000 Uiso R . . . . . .
H431 H 0.1493 -0.0806 0.1696 0.0929 1.0000 Uiso R . . . . . .
H441 H 0.3611 0.0746 0.3259 0.1467 1.0000 Uiso R . . . . . .
H442 H 0.3726 -0.0091 0.3804 0.1467 1.0000 Uiso R . . . . . .
H443 H 0.3339 -0.0591 0.3172 0.1467 1.0000 Uiso R . . . . . .
H471 H 0.2104 0.3601 0.3152 0.0969 1.0000 Uiso R . . . . . .
H472 H 0.2006 0.3153 0.3673 0.0969 1.0000 Uiso R . . . . . .
H473 H 0.1618 0.2677 0.3036 0.0969 1.0000 Uiso R . . . . . .
H491 H 0.1464 0.3553 0.5137 0.1101 1.0000 Uiso R . . . . . .
H492 H 0.1859 0.2384 0.5365 0.1101 1.0000 Uiso R . . . . . .
H493 H 0.2016 0.3548 0.5099 0.1101 1.0000 Uiso R . . . . . .
H501 H 0.0600 0.2050 0.4441 0.1273 1.0000 Uiso R . . . . . .
H502 H 0.0987 0.0870 0.4674 0.1273 1.0000 Uiso R . . . . . .
H503 H 0.0642 0.1101 0.4000 0.1273 1.0000 Uiso R . . . . . .
H24 H 0.3080 -0.1558 0.3838 0.0500 1.0000 Uiso R . . . . . .
H261 H 0.2563 -0.4433 0.3004 0.1301 1.0000 Uiso R . . . . . .
H262 H 0.2967 -0.3828 0.3608 0.1301 1.0000 Uiso R . . . . . .
H263 H 0.2827 -0.3109 0.3026 0.1301 1.0000 Uiso R . . . . . .
H391 H 0.3965 -0.2324 0.5390 0.1008 1.0000 Uiso R . . . . . .
H392 H 0.3910 -0.1501 0.4863 0.1008 1.0000 Uiso R . . . . . .
H393 H 0.3633 -0.2838 0.4750 0.1008 1.0000 Uiso R . . . . . .
H461 H 0.2493 -0.0488 0.5791 0.0930 1.0000 Uiso R . . . . . .
H462 H 0.2233 0.0569 0.5315 0.0930 1.0000 Uiso R . . . . . .
H463 H 0.1954 -0.0764 0.5209 0.0930 1.0000 Uiso R . . . . . .
H71 H 0.5321 0.0035 0.7293 0.3492 1.0000 Uiso R . . . . . .
H72 H 0.5838 0.0920 0.7559 0.3492 1.0000 Uiso R . . . . . .
H73 H 0.5250 0.1486 0.7358 0.3492 1.0000 Uiso R . . . . . .

loop_
_atom_site_aniso_label
_atom_site_aniso_U_11
_atom_site_aniso_U_22
_atom_site_aniso_U_33
_atom_site_aniso_U_23
_atom_site_aniso_U_13
_atom_site_aniso_U_12
C1 0.120(4) 0.47(2) 0.399(18) -0.269(17) 0.019(8) 0.095(7)
C2 0.120(4) 0.47(2) 0.399(18) -0.269(17) 0.019(8) 0.095(7)
C3 0.120(4) 0.47(2) 0.399(18) -0.269(17) 0.019(8) 0.095(7)
C4 0.120(4) 0.47(2) 0.399(18) -0.269(17) 0.019(8) 0.095(7)
C5 0.120(4) 0.47(2) 0.399(18) -0.269(17) 0.019(8) 0.095(7)
C6 0.120(4) 0.47(2) 0.399(18) -0.269(17) 0.019(8) 0.095(7)
C7 0.120(4) 0.47(2) 0.399(18) -0.269(17) 0.019(8) 0.095(7)
F2 0.204(7) 0.181(6) 0.079(3) -0.033(3) 0.045(4) 0.047(5)
F3 0.204(7) 0.181(6) 0.079(3) -0.033(3) 0.045(4) 0.047(5)
F1 0.204(7) 0.181(6) 0.079(3) -0.033(3) 0.045(4) 0.047(5)
F6 0.204(7) 0.181(6) 0.079(3) -0.033(3) 0.045(4) 0.047(5)
F4 0.204(7) 0.181(6) 0.079(3) -0.033(3) 0.045(4) 0.047(5)
F5 0.204(7) 0.181(6) 0.079(3) -0.033(3) 0.045(4) 0.047(5)
Mo1 0.0476(2) 0.0465(3) 0.0397(2) -0.00149(18) 0.01891(17) -0.00465(18)
S1 0.0465(6) 0.0613(8) 0.0465(6) -0.0023(6) 0.0185(5) 0.0069(6)
P1 0.0606(8) 0.0648(9) 0.0606(9) -0.0083(7) 0.0271(7) -0.0009(7)
O1 0.068(2) 0.063(2) 0.054(2) -0.0005(17) 0.0327(18) -0.0070(19)
O2 0.068(2) 0.059(2) 0.056(2) -0.0103(18) 0.0282(19) -0.0077(19)
N32 0.048(2) 0.062(3) 0.050(2) 0.010(2) 0.0165(19) 0.004(2)
N11 0.043(2) 0.056(3) 0.051(2) 0.0058(19) 0.0202(18) -0.0058(18)
N21 0.056(2) 0.047(2) 0.046(2) 0.0004(18) 0.0231(19) 0.0045(19)
N31 0.055(2) 0.052(2) 0.037(2) 0.0031(18) 0.0134(18) -0.002(2)
C13 0.053(3) 0.064(3) 0.051(3) 0.005(3) 0.018(2) -0.009(3)
N12 0.046(2) 0.074(3) 0.052(2) 0.014(2) 0.0236(19) 0.005(2)
C32 0.067(3) 0.062(3) 0.045(3) 0.013(2) 0.007(3) -0.009(3)
C25 0.113(6) 0.101(6) 0.094(5) -0.003(4) 0.060(5) 0.037(5)
C22 0.105(5) 0.055(3) 0.059(3) -0.009(3) 0.032(4) -0.001(3)
C47 0.151(9) 0.139(9) 0.060(5) -0.005(5) 0.031(5) 0.040(7)
C52 0.092(5) 0.081(5) 0.086(5) 0.010(4) 0.036(4) 0.034(4)
C12 0.065(4) 0.088(5) 0.072(4) 0.019(3) 0.033(3) -0.016(3)
C31 0.054(3) 0.065(3) 0.052(3) 0.017(3) 0.010(2) -0.004(3)
N22 0.058(3) 0.062(3) 0.054(2) 0.002(2) 0.028(2) 0.011(2)
C41 0.053(3) 0.052(3) 0.045(2) 0.007(2) 0.022(2) 0.005(2)
C42 0.053(3) 0.074(4) 0.054(3) 0.003(3) 0.018(2) 0.005(3)
C44 0.110(6) 0.076(4) 0.044(3) -0.001(3) 0.027(3) 0.015(4)
C24 0.069(4) 0.068(4) 0.070(4) -0.007(3) 0.019(3) -0.021(3)
C46 0.057(3) 0.074(4) 0.055(3) 0.005(3) 0.028(3) 0.005(3)
C21 0.093(5) 0.064(4) 0.059(3) 0.004(3) 0.039(3) 0.020(3)
C35 0.054(3) 0.103(5) 0.082(5) 0.033(4) 0.019(3) 0.009(3)
C33 0.070(4) 0.055(3) 0.042(3) 0.003(2) 0.018(2) -0.009(3)
C43 0.072(4) 0.079(4) 0.051(3) -0.004(3) 0.010(3) 0.005(3)
C23 0.071(3) 0.050(3) 0.048(3) -0.003(2) 0.021(3) -0.004(3)
C45 0.083(4) 0.087(4) 0.055(3) 0.003(3) 0.040(3) 0.016(4)
C15 0.088(6) 0.146(8) 0.135(8) 0.046(6) 0.078(6) 0.018(5)
C11 0.057(3) 0.098(5) 0.066(4) 0.018(3) 0.032(3) -0.003(3)
C34 0.094(5) 0.077(4) 0.050(3) 0.000(3) 0.031(3) -0.005(4)
C14 0.083(4) 0.062(4) 0.093(5) 0.007(3) 0.044(4) -0.003(3)
B1 0.049(3) 0.071(4) 0.052(3) 0.014(3) 0.023(3) 0.013(3)
C51 0.115(6) 0.080(5) 0.075(4) -0.018(4) 0.042(4) 0.000(4)
C50 0.079(5) 0.102(6) 0.127(7) -0.027(5) 0.064(5) -0.015(4)

loop_
_atom_type_symbol
_atom_type_scat_dispersion_real
_atom_type_scat_dispersion_imag
_atom_type_scat_Cromer_Mann_a1
_atom_type_scat_Cromer_Mann_b1
_atom_type_scat_Cromer_Mann_a2
_atom_type_scat_Cromer_Mann_b2
_atom_type_scat_Cromer_Mann_a3
_atom_type_scat_Cromer_Mann_b3
_atom_type_scat_Cromer_Mann_a4
_atom_type_scat_Cromer_Mann_b4
_atom_type_scat_Cromer_Mann_c
_atom_type_scat_source
C 0.0033 0.0016 2.3100 20.8439 1.0200 10.2075 1.5886 0.5687 0.8650 51.6512 0.2156 'International Tables Vol C 4.2.6.8 and 6.1.1.4'
H 0.0000 0.0000 0.4930 10.5109 0.3229 26.1257 0.1402 3.1424 0.0408 57.7998 0.0030 'International Tables Vol C 4.2.6.8 and 6.1.1.4'
N 0.0061 0.0033 12.2126 0.0057 3.1322 9.8933 2.0125 28.9975 1.1663 0.5826 -11.5290 'International Tables Vol C 4.2.6.8 and 6.1.1.4'
O 0.0106 0.0060 3.0485 13.2771 2.2868 5.7011 1.5463 0.3239 0.8670 32.9089 0.2508 'International Tables Vol C 4.2.6.8 and 6.1.1.4'
Mo -1.6832 0.6857 3.7025 0.2772 17.2356 1.0958 12.8876 11.0040 3.7429 61.6584 4.3875 'International Tables Vol C 4.2.6.8 and 6.1.1.4'
S 0.1246 0.1234 6.9053 1.4679 5.2034 22.2151 1.4379 0.2536 1.5863 56.1720 0.8669 'International Tables Vol C 4.2.6.8 and 6.1.1.4'
B 0.0013 0.0007 2.0545 23.2185 1.3326 1.0210 1.0979 60.3498 0.7068 0.1403 -0.1932 'International Tables Vol C 4.2.6.8 and 6.1.1.4'
P 0.1023 0.0942 6.4345 1.9067 4.1791 27.1570 1.7800 0.5260 1.4908 68.1645 1.1149 'International Tables Vol C 4.2.6.8 and 6.1.1.4'
F 0.0171 0.0103 3.5392 10.2825 2.6412 4.2944 1.5170 0.2615 1.0243 26.1476 0.2776 'International Tables Vol C 4.2.6.8 and 6.1.1.4'

loop_
_geom_angle_atom_site_label_1
_geom_angle_site_symmetry_1
_geom_angle_atom_site_label_2
_geom_angle_site_symmetry_2
_geom_angle_atom_site_label_3
_geom_angle_site_symmetry_3
_geom_angle
_geom_angle_publ_flag
C2 . C1 . C6 . 119.99(4) yes
C2 . C1 . C7 . 119.99(4) yes
C6 . C1 . C7 . 119.99(4) yes
C1 . C2 . C3 . 120.00(4) yes
C1 . C2 . H21 . 113.5 no
C3 . C2 . H21 . 126.5 no
C2 . C3 . C4 . 120.00(4) yes
C2 . C3 . H31 . 113.5 no
C4 . C3 . H31 . 126.5 no
C3 . C4 . C5 . 120.00(4) yes
C3 . C4 . H41 . 113.5 no
C5 . C4 . H41 . 126.5 no
C4 . C5 . C6 . 120.00(4) yes
C4 . C5 . H51 . 113.5 no
C6 . C5 . H51 . 126.5 no
C1 . C6 . C5 . 120.00(4) yes
C1 . C6 . H61 . 126.5 no
C5 . C6 . H61 . 113.5 no
C1 . C7 . H71 . 102.9 no
C1 . C7 . H72 . 112.0 no
H71 . C7 . H72 . 109.5 no
C1 . C7 . H73 . 113.3 no
H71 . C7 . H73 . 109.5 no
H72 . C7 . H73 . 109.5 no
F6 . F2 . F5 . 120.00(4) yes
F6 . F2 . C47 . 58.5(7) yes
F5 . F2 . C47 . 67.4(7) yes
F6 . F3 . F4 . 119.99(4) yes
F6 . F3 . C47 . 74.6(8) yes
F4 . F3 . C47 . 52.3(7) yes
F4 . F1 . F5 . 120.00(4) yes
F4 . F1 . C47 . 68.6(8) yes
F5 . F1 . C47 . 57.3(7) yes
F2 . F6 . F3 . 120.00(4) yes
F2 . F6 . C47 . 57.7(7) yes
F3 . F6 . C47 . 68.3(7) yes
F3 . F4 . F1 . 120.00(4) yes
F3 . F4 . C47 . 53.2(8) yes
F1 . F4 . C47 . 73.9(9) yes
F1 . F5 . F2 . 120.00(4) yes
F1 . F5 . C47 . 57.6(7) yes
F2 . F5 . C47 . 69.2(7) yes
S1 . Mo1 . O1 . 101.80(15) yes
S1 . Mo1 . O2 . 87.60(12) yes
O1 . Mo1 . O2 . 99.39(17) yes
S1 . Mo1 . N11 . 88.07(11) yes
O1 . Mo1 . N11 . 169.54(18) yes
O2 . Mo1 . N11 . 84.32(15) yes
S1 . Mo1 . N21 . 95.62(12) yes
O1 . Mo1 . N21 . 92.81(18) yes
O2 . Mo1 . N21 . 166.49(16) yes
N11 . Mo1 . N21 . 82.68(16) yes
S1 . Mo1 . N31 . 165.41(12) yes
O1 . Mo1 . N31 . 92.62(18) yes
O2 . Mo1 . N31 . 87.87(16) yes
N11 . Mo1 . N31 . 77.68(15) yes
N21 . Mo1 . N31 . 85.77(17) yes
Mo1 . S1 . C41 . 113.43(18) yes
O2 . P1 . C52 . 113.0(3) yes
O2 . P1 . C51 . 109.8(3) yes
C52 . P1 . C51 . 106.3(4) yes
O2 . P1 . C50 . 112.6(3) yes
C52 . P1 . C50 . 107.7(4) yes
C51 . P1 . C50 . 107.1(4) yes
Mo1 . O2 . P1 . 134.1(2) yes
N31 . N32 . C31 . 109.8(5) yes
N31 . N32 . B1 . 119.4(4) yes
C31 . N32 . B1 . 130.8(5) yes
Mo1 . N11 . C13 . 136.6(4) yes
Mo1 . N11 . N12 . 116.9(3) yes
C13 . N11 . N12 . 106.5(4) yes
Mo1 . N21 . N22 . 121.0(3) yes
Mo1 . N21 . C23 . 131.1(4) yes
N22 . N21 . C23 . 107.3(4) yes
Mo1 . N31 . N32 . 120.7(3) yes
Mo1 . N31 . C33 . 131.6(4) yes
N32 . N31 . C33 . 106.7(4) yes
N11 . C13 . C12 . 110.0(6) yes
N11 . C13 . C14 . 123.8(5) yes
C12 . C13 . C14 . 126.2(6) yes
N11 . N12 . C11 . 110.0(5) yes
N11 . N12 . B1 . 120.0(4) yes
C11 . N12 . B1 . 130.0(5) yes
C31 . C32 . C33 . 107.3(5) yes
C31 . C32 . H251 . 126.5 no
C33 . C32 . H251 . 126.2 no
C21 . C25 . H261 . 109.1 no
C21 . C25 . H262 . 110.1 no
H261 . C25 . H262 . 109.5 no
C21 . C25 . H263 . 109.2 no
H261 . C25 . H263 . 109.5 no
H262 . C25 . H263 . 109.5 no
C21 . C22 . C23 . 107.2(6) yes
C21 . C22 . H271 . 126.5 no
C23 . C22 . H271 . 126.4 no
F6 . C47 . F2 . 63.8(8) yes
F6 . C47 . F1 . 128.2(9) yes
F2 . C47 . F1 . 103.9(10) yes
F6 . C47 . F5 . 103.2(9) yes
F2 . C47 . F5 . 43.4(8) yes
F1 . C47 . F5 . 65.1(9) yes
F6 . C47 . F3 . 37.1(8) yes
F2 . C47 . F3 . 97.3(9) yes
F1 . C47 . F3 . 107.1(10) yes
F5 . C47 . F3 . 126.1(9) yes
F6 . C47 . F4 . 106.9(10) yes
F2 . C47 . F4 . 126.2(10) yes
F1 . C47 . F4 . 37.5(9) yes
F5 . C47 . F4 . 99.0(10) yes
F3 . C47 . F4 . 74.5(11) yes
F6 . C47 . C44 . 114.0(9) yes
F2 . C47 . C44 . 113.2(9) yes
F1 . C47 . C44 . 116.7(8) yes
F5 . C47 . C44 . 113.7(10) yes
F3 . C47 . C44 . 116.3(10) yes
F4 . C47 . C44 . 118.0(9) yes
P1 . C52 . H291 . 109.7 no
P1 . C52 . H292 . 109.6 no
H291 . C52 . H292 . 109.5 no
P1 . C52 . H293 . 109.0 no
H291 . C52 . H293 . 109.5 no
H292 . C52 . H293 . 109.5 no
C13 . C12 . C11 . 106.0(5) yes
C13 . C12 . H301 . 127.0 no
C11 . C12 . H301 . 127.0 no
C32 . C31 . N32 . 106.9(5) yes
C32 . C31 . C35 . 129.6(5) yes
N32 . C31 . C35 . 123.4(6) yes
N21 . N22 . C21 . 109.4(5) yes
N21 . N22 . B1 . 121.0(4) yes
C21 . N22 . B1 . 129.5(5) yes
S1 . C41 . C42 . 119.0(4) yes
S1 . C41 . C46 . 123.4(4) yes
C42 . C41 . C46 . 117.6(5) yes
C41 . C42 . C43 . 121.2(6) yes
C41 . C42 . H341 . 119.1 no
C43 . C42 . H341 . 119.7 no
C47 . C44 . C43 . 120.7(8) yes
C47 . C44 . C45 . 118.8(8) yes
C43 . C44 . C45 . 120.5(6) yes
C23 . C24 . H361 . 109.6 no
C23 . C24 . H362 . 109.3 no
H361 . C24 . H362 . 109.5 no
C23 . C24 . H363 . 109.5 no
H361 . C24 . H363 . 109.5 no
H362 . C24 . H363 . 109.5 no
C41 . C46 . C45 . 121.3(6) yes
C41 . C46 . H371 . 118.9 no
C45 . C46 . H371 . 119.8 no
C25 . C21 . C22 . 129.7(7) yes
C25 . C21 . N22 . 123.2(7) yes
C22 . C21 . N22 . 107.1(6) yes
C31 . C35 . H391 . 109.3 no
C31 . C35 . H392 . 109.8 no
H391 . C35 . H392 . 109.5 no
C31 . C35 . H393 . 109.3 no
H391 . C35 . H393 . 109.5 no
H392 . C35 . H393 . 109.5 no
C32 . C33 . N31 . 109.3(5) yes
C32 . C33 . C34 . 128.4(5) yes
N31 . C33 . C34 . 122.3(5) yes
C44 . C43 . C42 . 119.4(6) yes
C44 . C43 . H411 . 120.0 no
C42 . C43 . H411 . 120.6 no
C24 . C23 . C22 . 128.5(6) yes
C24 . C23 . N21 . 122.3(5) yes
C22 . C23 . N21 . 109.1(6) yes
C44 . C45 . C46 . 120.0(6) yes
C44 . C45 . H431 . 119.7 no
C46 . C45 . H431 . 120.3 no
C11 . C15 . H441 . 109.9 no
C11 . C15 . H442 . 110.1 no
H441 . C15 . H442 . 109.5 no
C11 . C15 . H443 . 108.4 no
H441 . C15 . H443 . 109.5 no
H442 . C15 . H443 . 109.5 no
C15 . C11 . C12 . 129.5(6) yes
C15 . C11 . N12 . 123.0(7) yes
C12 . C11 . N12 . 107.5(6) yes
C33 . C34 . H461 . 109.5 no
C33 . C34 . H462 . 110.2 no
H461 . C34 . H462 . 109.5 no
C33 . C34 . H463 . 108.7 no
H461 . C34 . H463 . 109.5 no
H462 . C34 . H463 . 109.5 no
C13 . C14 . H471 . 109.3 no
C13 . C14 . H472 . 109.6 no
H471 . C14 . H472 . 109.5 no
C13 . C14 . H473 . 109.5 no
H471 . C14 . H473 . 109.5 no
H472 . C14 . H473 . 109.5 no
N32 . B1 . N22 . 109.6(5) yes
N32 . B1 . N12 . 109.5(5) yes
N22 . B1 . N12 . 110.1(4) yes
N32 . B1 . H24 . 112.6 no
N22 . B1 . H24 . 109.8 no
N12 . B1 . H24 . 105.2 no
P1 . C51 . H491 . 109.4 no
P1 . C51 . H492 . 109.0 no
H491 . C51 . H492 . 109.5 no
P1 . C51 . H493 . 110.0 no
H491 . C51 . H493 . 109.5 no
H492 . C51 . H493 . 109.5 no
P1 . C50 . H501 . 110.0 no
P1 . C50 . H502 . 108.6 no
H501 . C50 . H502 . 109.5 no
P1 . C50 . H503 . 109.8 no
H501 . C50 . H503 . 109.5 no
H502 . C50 . H503 . 109.5 no

loop_
_geom_bond_atom_site_label_1
_geom_bond_site_symmetry_1
_geom_bond_atom_site_label_2
_geom_bond_site_symmetry_2
_geom_bond_distance
_geom_bond_publ_flag
C1 . C2 . 1.396(14) yes
C1 . C6 . 1.363(12) yes
C1 . C7 . 1.289(16) yes
C2 . C3 . 1.326(13) yes
C2 . H21 . 1.000 no
C3 . C4 . 1.345(12) yes
C3 . H31 . 1.000 no
C4 . C5 . 1.414(14) yes
C4 . H41 . 1.000 no
C5 . C6 . 1.308(13) yes
C5 . H51 . 1.000 no
C6 . H61 . 1.000 no
C7 . H71 . 1.000 no
C7 . H72 . 1.000 no
C7 . H73 . 1.000 no
F2 . F6 . 1.442(15) yes
F2 . F5 . 1.000(14) yes
F2 . C47 . 1.359(13) yes
F3 . F6 . 0.858(16) yes
F3 . F4 . 1.589(15) yes
F3 . C47 . 1.321(15) yes
F1 . F4 . 0.853(18) yes
F1 . F5 . 1.447(15) yes
F1 . C47 . 1.346(12) yes
F6 . C47 . 1.370(12) yes
F4 . C47 . 1.305(13) yes
F5 . C47 . 1.342(15) yes
Mo1 . S1 . 2.4149(17) yes
Mo1 . O1 . 1.666(4) yes
Mo1 . O2 . 2.164(4) yes
Mo1 . N11 . 2.394(4) yes
Mo1 . N21 . 2.152(4) yes
Mo1 . N31 . 2.205(4) yes
S1 . C41 . 1.767(5) yes
P1 . O2 . 1.486(4) yes
P1 . C52 . 1.784(7) yes
P1 . C51 . 1.792(7) yes
P1 . C50 . 1.783(7) yes
N32 . N31 . 1.374(6) yes
N32 . C31 . 1.343(7) yes
N32 . B1 . 1.538(8) yes
N11 . C13 . 1.327(7) yes
N11 . N12 . 1.360(6) yes
N21 . N22 . 1.365(6) yes
N21 . C23 . 1.342(7) yes
N31 . C33 . 1.336(6) yes
C13 . C12 . 1.397(8) yes
C13 . C14 . 1.498(9) yes
N12 . C11 . 1.358(7) yes
N12 . B1 . 1.521(8) yes
C32 . C31 . 1.375(9) yes
C32 . C33 . 1.370(8) yes
C32 . H251 . 1.000 no
C25 . C21 . 1.481(9) yes
C25 . H261 . 1.000 no
C25 . H262 . 1.000 no
C25 . H263 . 1.000 no
C22 . C21 . 1.369(10) yes
C22 . C23 . 1.386(9) yes
C22 . H271 . 1.000 no
C47 . C44 . 1.463(11) yes
C52 . H291 . 1.000 no
C52 . H292 . 1.000 no
C52 . H293 . 1.000 no
C12 . C11 . 1.359(10) yes
C12 . H301 . 1.000 no
C31 . C35 . 1.477(9) yes
N22 . C21 . 1.367(8) yes
N22 . B1 . 1.537(8) yes
C41 . C42 . 1.408(8) yes
C41 . C46 . 1.392(8) yes
C42 . C43 . 1.376(9) yes
C42 . H341 . 1.000 no
C44 . C43 . 1.378(10) yes
C44 . C45 . 1.381(10) yes
C24 . C23 . 1.489(9) yes
C24 . H361 . 1.000 no
C24 . H362 . 1.000 no
C24 . H363 . 1.000 no
C46 . C45 . 1.368(8) yes
C46 . H371 . 1.000 no
C35 . H391 . 1.000 no
C35 . H392 . 1.000 no
C35 . H393 . 1.000 no
C33 . C34 . 1.475(9) yes
C43 . H411 . 1.000 no
C45 . H431 . 1.000 no
C15 . C11 . 1.491(10) yes
C15 . H441 . 1.000 no
C15 . H442 . 1.000 no
C15 . H443 . 1.000 no
C34 . H461 . 1.000 no
C34 . H462 . 1.000 no
C34 . H463 . 1.000 no
C14 . H471 . 1.000 no
C14 . H472 . 1.000 no
C14 . H473 . 1.000 no
B1 . H24 . 1.027 no
C51 . H491 . 1.000 no
C51 . H492 . 1.000 no
C51 . H493 . 1.000 no
C50 . H501 . 1.000 no
C50 . H502 . 1.000 no
C50 . H503 . 1.000 no

loop_
_geom_hbond_atom_site_label_D
_geom_hbond_site_symmetry_D
_geom_hbond_atom_site_label_H
_geom_hbond_site_symmetry_H
_geom_hbond_atom_site_label_A
_geom_hbond_site_symmetry_A
_geom_hbond_angle_DHA
_geom_hbond_distance_DH
_geom_hbond_distance_HA
_geom_hbond_distance_DA
_geom_hbond_publ_flag
C24 . H363 . C41 . 141 1.00 2.54 3.380(14) yes
